data_2005979
loop_
_publ_author_name
'Enjalbert, R.'
'Hasselmann, G.'
'Galy, J.'

_publ_contact_author
;
Dr. Ren\'ee Enjalbert
C.E.M.E.S. - C.N.R.S.
29 rue Jeanne Marvig
BP 4347
31055  Toulouse CEDEX
France
;
_publ_section_title
;
 A New Mixed Oxide with (Bi~12~O~14~)~<i>n~</i> Columns:
 PbBi~12~Mo~5~O~34~
;
_journal_issue 3
_journal_name_full 'Acta Crystallographica Section C'
_journal_page_first 269
_journal_page_last 272
_journal_paper_doi 10.1107/S0108270196013698
_journal_volume 53
_journal_year 1997
_chemical_formula_iupac 'Pb Bi12 Mo5 O34'
_chemical_formula_structural 'Pb2 (Bi12O14)2 (MoO4)10'
_chemical_formula_sum 'Bi12 Mo5 O34 Pb'
_chemical_formula_weight 3738.65
_chemical_name_systematic
;
Lead - dodecabismuth - pentamolybdenum - oxide
;
_space_group_IT_number 13
_symmetry_cell_setting monoclinic
_symmetry_space_group_name_Hall '-P 2yc'
_symmetry_space_group_name_H-M 'P 1 2/c 1'
_audit_creation_method SHELXL
_cell_angle_alpha 90.00
_cell_angle_beta 102.10(3)
_cell_angle_gamma 90.00
_cell_formula_units_Z 2
_cell_length_a 11.715(4)
_cell_length_b 5.800(2)
_cell_length_c 24.694(9)
_cell_measurement_reflns_used 25
_cell_measurement_temperature 293(2)
_cell_measurement_theta_max 24.8
_cell_measurement_theta_min 6.3
_cell_volume 1640.6(10)
_computing_cell_refinement CAD4-EXPRESS
_computing_data_collection 'CAD4-EXPRESS (Enraf-Nonius, 1993)'
_computing_data_reduction 'CADAK (Savariault, 1991)'
_computing_molecular_graphics 'ORTEPII (Johnson, 1976)'
_computing_publication_material SHELXL93
_computing_structure_refinement 'SHELXL93 (Sheldrick, 1993)'
_computing_structure_solution 'SHELXS86 (Sheldrick, 1986)'
_diffrn_ambient_temperature 293(2)
_diffrn_measurement_device 'CAD4 Enraf-Nonius'
_diffrn_measurement_method \w--2\q
_diffrn_radiation_monochromator graphite
_diffrn_radiation_source 'fine-focus sealed tube'
_diffrn_radiation_type MoK\a
_diffrn_radiation_wavelength 0.71069
_diffrn_reflns_av_R_equivalents 0.1879
_diffrn_reflns_av_sigmaI/netI 0.0613
_diffrn_reflns_limit_h_max 18
_diffrn_reflns_limit_h_min 0
_diffrn_reflns_limit_k_max 9
_diffrn_reflns_limit_k_min 0
_diffrn_reflns_limit_l_max 36
_diffrn_reflns_limit_l_min -38
_diffrn_reflns_number 3455
_diffrn_reflns_theta_max 33.96
_diffrn_reflns_theta_min 2.18
_diffrn_standards_decay_% 0.2
_diffrn_standards_interval_count 150
_diffrn_standards_interval_time 60
_diffrn_standards_number 3
_exptl_absorpt_coefficient_mu 71.145
_exptl_absorpt_correction_T_max 0.1044
_exptl_absorpt_correction_T_min 0.0087
_exptl_absorpt_correction_type 'numerical (Coppens, Leiserowitz & Rabinovitch, 1965)'
_exptl_crystal_colour 'pale yellow'
_exptl_crystal_density_diffrn 7.568
_exptl_crystal_density_meas ?
_exptl_crystal_description parallelepiped
_exptl_crystal_F_000 3120
_exptl_crystal_size_max 0.175
_exptl_crystal_size_mid 0.0875
_exptl_crystal_size_min 0.025
_refine_diff_density_max 12.556
_refine_diff_density_min -5.675
_refine_ls_extinction_coef 0.00046(6)
_refine_ls_extinction_method SHELXL
_refine_ls_goodness_of_fit_all 0.904
_refine_ls_goodness_of_fit_obs 0.900
_refine_ls_matrix_type full
_refine_ls_number_parameters 164
_refine_ls_number_reflns 3366
_refine_ls_number_restraints 0
_refine_ls_restrained_S_all 0.904
_refine_ls_restrained_S_obs 0.900
_refine_ls_R_factor_all 0.0673
_refine_ls_R_factor_obs 0.0643
_refine_ls_shift/esd_max -0.020
_refine_ls_shift/esd_mean 0.002
_refine_ls_structure_factor_coef Fsqd
_refine_ls_weighting_details 'w = 1/[\s^2^(Fo^2^)+(0.1400P)^2^+197.0000P] where P=(Fo^2^+2Fc^2^)/3'
_refine_ls_weighting_scheme calc
_refine_ls_wR_factor_all 0.1675
_refine_ls_wR_factor_obs 0.1640
_reflns_number_total 3367
_cod_data_source_file br1164.cif
_cod_data_source_block PBBIMOO
_cod_depositor_comments
;
The following automatic conversions were performed:

'_exptl_crystal_density_meas' value 'not measured' was changed to '?'
- the value is perceived as not measured.

Automatic conversion script
Id: cif_fix_values 3008 2015-01-20 13:52:24Z robertas 

The following automatic conversions were performed:

'_refine_ls_weighting_scheme' value 'calc w =
1/[\s^2^(Fo^2^)+(0.1400P)^2^+197.0000P] where P=(Fo^2^+2Fc^2^)/3' was
changed to 'calc'. New tag '_refine_ls_weighting_details' was
created. The value of the new tag was set to 'w =
1/[\s^2^(Fo^2^)+(0.1400P)^2^+197.0000P] where P=(Fo^2^+2Fc^2^)/3'.

Automatic conversion script
Id: cif_fix_values 3143 2015-03-26 13:38:13Z robertas 
;
_cod_original_sg_symbol_H-M 'P 2/c'
_cod_original_formula_sum 'Pb Bi12 Mo5 O34'
_cod_database_code 2005979

loop_
_symmetry_equiv_pos_as_xyz
'x, y, z'
'x, -y, z+1/2'
'-x, -y, -z'
'-x, y, -z-1/2'

loop_
_atom_site_aniso_label
_atom_site_aniso_U_11
_atom_site_aniso_U_12
_atom_site_aniso_U_13
_atom_site_aniso_U_22
_atom_site_aniso_U_23
_atom_site_aniso_U_33
Bi1 0.0119(4) 0.0004(3) 0.0007(3) 0.0104(5) -0.0007(4) 0.0155(5)
Bi2 0.0115(4) 0.0003(3) 0.0028(4) 0.0087(5) -0.0001(4) 0.0228(6)
Bi3 0.0144(4) 0.0018(4) -0.0002(3) 0.0119(5) -0.0004(5) 0.0163(5)
Bi4 0.0089(4) 0.0007(4) 0.0018(3) 0.0123(4) 0.0027(5) 0.0230(5)
Bi5 0.0094(4) -0.0007(4) 0.0027(3) 0.0127(5) -0.0014(5) 0.0190(5)
Bi6 0.0141(4) 0.0011(3) 0.0024(3) 0.0107(5) -0.0001(4) 0.0160(5)
Pb 0.026(3) 0.002(2) 0.007(2) 0.050(3) 0.000(3) 0.034(4)
Mo1 0.0171(14) 0.000 0.0059(14) 0.015(2) 0.000 0.032(2)
Mo2 0.0295(13) -0.0010(10) 0.0030(11) 0.0152(13) -0.0022(12) 0.0174(13)
Mo3 0.0117(9) -0.0035(10) 0.0034(9) 0.0281(14) -0.0040(14) 0.0278(15)

loop_
_atom_site_label
_atom_site_occupancy
_atom_site_fract_x
_atom_site_fract_y
_atom_site_fract_z
_atom_site_U_iso_or_equiv
_atom_site_thermal_displace_type
_atom_site_calc_flag
_atom_site_refinement_flags
_atom_site_type_symbol
Bi1 1 0.03995(8) 0.4229(2) 0.32675(5) 0.0129(2) Uani d . Bi
Bi2 1 0.15749(8) -0.0786(2) 0.24496(5) 0.0144(2) Uani d . Bi
Bi3 1 0.24259(9) 0.0160(2) 0.39911(5) 0.0147(2) Uani d . Bi
Bi4 1 0.35929(8) 0.5090(2) 0.32165(5) 0.0150(2) Uani d . Bi
Bi5 1 0.26961(8) 0.5092(2) 0.15871(5) 0.0137(2) Uani d . Bi
Bi6 1 0.08118(8) 0.0132(2) 0.09135(5) 0.0137(2) Uani d . Bi
Pb 0.50 0.5103(7) 0.485(2) 0.0087(2) 0.0368(12) Uani d P Pb
Mo1 1 0.5000 0.0156(8) 0.2500 0.0211(8) Uani d S Mo
Mo2 1 0.1641(2) 0.5184(6) 0.48774(13) 0.0210(6) Uani d . Mo
Mo3 1 0.4244(2) -0.0053(6) 0.07977(14) 0.0226(6) Uani d . Mo
O1 1 0.0000 0.251(5) 0.2500 0.013(5) Uiso d S O
O2 1 0.0000 -0.268(6) 0.2500 0.017(6) Uiso d S O
O3 1 0.2293(19) 0.274(4) 0.3332(11) 0.021(5) Uiso d . O
O4 1 0.2351(17) 0.770(4) 0.3349(10) 0.015(4) Uiso d . O
O5 1 0.2571(19) 0.597(5) 0.2423(11) 0.023(5) Uiso d . O
O6 1 0.1306(17) 0.757(4) 0.1524(10) 0.015(4) Uiso d . O
O7 1 0.1357(17) 0.265(4) 0.1576(10) 0.016(4) Uiso d . O
O8 1 0.0601(16) 0.070(4) 0.3685(9) 0.015(4) Uiso d . O
O91 0.30 0.382(8) 0.211(18) 0.221(5) 0.03(2) Uiso d P O
O92 0.70 0.377(4) 0.185(8) 0.249(2) 0.035(9) Uiso d P O
O101 0.30 0.520(9) -0.05(2) 0.184(5) 0.04(2) Uiso d P O
O102 0.70 0.4784(4) -0.187(9) 0.198(2) 0.048(12) Uiso d P O
O11 1 0.377(4) 0.064(9) 0.011(2) 0.072(12) Uiso d . O
O12 1 0.305(3) -0.019(7) 0.107(2) 0.055(9) Uiso d . O
O13 1 0.504(3) -0.274(9) 0.083(2) 0.070(12) Uiso d . O
O14 1 0.532(4) 0.18(1) 0.108(2) 0.084(15) Uiso d . O
O15 1 0.200(3) 0.553(8) 0.5575(19) 0.061(11) Uiso d . O
O16 1 0.287(4) 0.429(8) 0.460(2) 0.070(12) Uiso d . O
O17 1 0.113(3) 0.781(8) 0.453(2) 0.066(11) Uiso d . O
O18 1 0.064(4) 0.300(9) 0.475(2) 0.074(12) Uiso d . O

loop_
_atom_type_symbol
_atom_type_description
_atom_type_scat_dispersion_real
_atom_type_scat_dispersion_imag
_atom_type_scat_source
Bi Bi -4.1077 10.2566 'International Tables Vol C Tables 4.2.6.8 and 6.1.1.4'
Mo Mo -1.6832 0.6857 'International Tables Vol C Tables 4.2.6.8 and 6.1.1.4'
O O 0.0106 0.0060 'International Tables Vol C Tables 4.2.6.8 and 6.1.1.4'
Pb Pb -3.3944 10.1111 'International Tables Vol C Tables 4.2.6.8 and 6.1.1.4'

loop_
_geom_angle_atom_site_label_1
_geom_angle_atom_site_label_2
_geom_angle_atom_site_label_3
_geom_angle_site_symmetry_1
_geom_angle_site_symmetry_3
_geom_angle
O1 Bi1 O8 . . 88.0(9)
O1 Bi1 O3 . . 85.2(7)
O8 Bi1 O3 . . 68.5(8)
O1 Bi1 O7 . 4_556 85.8(7)
O8 Bi1 O7 . 4_556 65.7(7)
O3 Bi1 O7 . 4_556 133.5(8)
O1 Bi1 O2 . 1_565 72.3(9)
O8 Bi1 O2 . 1_565 160.3(8)
O3 Bi1 O2 . 1_565 109.2(6)
O7 Bi1 O2 4_556 1_565 111.2(6)
O1 Bi1 Bi3 . . 97.9(6)
O8 Bi1 Bi3 . . 35.1(5)
O3 Bi1 Bi3 . . 37.0(6)
O7 Bi1 Bi3 4_556 . 100.0(6)
O2 Bi1 Bi3 1_565 . 146.16(12)
O1 Bi1 Bi6 . 4_556 98.9(6)
O8 Bi1 Bi6 . 4_556 33.8(5)
O3 Bi1 Bi6 . 4_556 101.3(6)
O7 Bi1 Bi6 4_556 4_556 36.0(6)
O2 Bi1 Bi6 1_565 4_556 147.11(12)
Bi3 Bi1 Bi6 . 4_556 65.12(4)
O2 Bi2 O5 . 1_545 91.8(10)
O2 Bi2 O4 . 1_545 85.6(6)
O5 Bi2 O4 1_545 1_545 67.4(8)
O2 Bi2 O6 . 1_545 85.0(6)
O5 Bi2 O6 1_545 1_545 66.8(8)
O4 Bi2 O6 1_545 1_545 132.8(8)
O2 Bi2 O1 . . 75.9(8)
O5 Bi2 O1 1_545 . 167.7(8)
O4 Bi2 O1 1_545 . 110.6(5)
O6 Bi2 O1 1_545 . 111.6(5)
O2 Bi2 Bi4 . 1_545 96.1(6)
O5 Bi2 Bi4 1_545 1_545 33.2(7)
O4 Bi2 Bi4 1_545 1_545 35.6(5)
O6 Bi2 Bi4 1_545 1_545 100.0(5)
O1 Bi2 Bi4 . 1_545 146.19(10)
O2 Bi2 Bi5 . 1_545 96.8(6)
O5 Bi2 Bi5 1_545 1_545 33.7(7)
O4 Bi2 Bi5 1_545 1_545 101.0(5)
O6 Bi2 Bi5 1_545 1_545 35.1(5)
O1 Bi2 Bi5 . 1_545 146.71(9)
Bi4 Bi2 Bi5 1_545 1_545 65.99(4)
O4 Bi3 O8 1_545 . 87.3(8)
O4 Bi3 O3 1_545 . 85.3(9)
O8 Bi3 O3 . . 74.1(8)
O4 Bi3 O17 1_545 1_545 95.4(12)
O8 Bi3 O17 . 1_545 66.9(11)
O3 Bi3 O17 . 1_545 140.9(11)
O4 Bi3 Bi1 1_545 . 98.7(6)
O8 Bi3 Bi1 . . 37.9(6)
O3 Bi3 Bi1 . . 40.3(6)
O17 Bi3 Bi1 1_545 . 101.7(9)
O3 Bi4 O5 . . 89.8(10)
O3 Bi4 O4 . . 84.5(8)
O5 Bi4 O4 . . 72.9(9)
O3 Bi4 O92 . . 78.2(12)
O5 Bi4 O92 . . 69.7(12)
O4 Bi4 O92 . . 138.6(11)
O3 Bi4 O14 . 4_656 73.4(12)
O5 Bi4 O14 . 4_656 148.8(14)
O4 Bi4 O14 . 4_656 129.3(13)
O92 Bi4 O14 . 4_656 81.0(15)
O3 Bi4 O102 . 4_666 177.6(14)
O5 Bi4 O102 . 4_666 87.9(13)
O4 Bi4 O102 . 4_666 95.3(12)
O92 Bi4 O102 . 4_666 100.5(15)
O14 Bi4 O102 4_656 4_666 108.4(15)
O3 Bi4 Bi2 . 1_565 95.0(6)
O5 Bi4 Bi2 . 1_565 34.8(7)
O4 Bi4 Bi2 . 1_565 39.7(6)
O92 Bi4 Bi2 . 1_565 104.5(10)
O14 Bi4 Bi2 4_656 1_565 166.1(10)
O102 Bi4 Bi2 4_666 1_565 83.4(11)
O7 Bi5 O6 . . 84.2(8)
O7 Bi5 O5 . . 88.4(9)
O6 Bi5 O5 . . 73.1(9)
O7 Bi5 O15 . 2_564 78.7(11)
O6 Bi5 O15 . 2_564 86.7(11)
O5 Bi5 O15 . 2_564 157.1(10)
O7 Bi5 O91 . . 81.(2)
O6 Bi5 O91 . . 143.(3)
O5 Bi5 O91 . . 73.(3)
O15 Bi5 O91 2_564 . 123.(3)
O7 Bi5 Bi2 . 1_565 95.2(6)
O6 Bi5 Bi2 . 1_565 40.6(6)
O5 Bi5 Bi2 . 1_565 34.7(7)
O15 Bi5 Bi2 2_564 1_565 127.1(9)
O91 Bi5 Bi2 . 1_565 108.(3)
O6 Bi6 O8 1_545 4_556 84.3(8)
O6 Bi6 O7 1_545 . 86.6(8)
O8 Bi6 O7 4_556 . 71.4(8)
O6 Bi6 O12 1_545 . 73.9(11)
O8 Bi6 O12 4_556 . 143.9(11)
O7 Bi6 O12 . . 78.8(11)
O6 Bi6 O17 1_545 4_546 91.1(12)
O8 Bi6 O17 4_556 4_546 66.1(11)
O7 Bi6 O17 . 4_546 137.4(11)
O12 Bi6 O17 . 4_546 140.8(13)
O6 Bi6 O18 1_545 4_556 156.8(11)
O8 Bi6 O18 4_556 4_556 74.6(11)
O7 Bi6 O18 . 4_556 95.4(13)
O12 Bi6 O18 . 4_556 129.2(13)
O17 Bi6 O18 4_546 4_556 71.8(14)
O6 Bi6 Bi1 1_545 4_556 98.3(6)
O8 Bi6 Bi1 4_556 4_556 36.7(6)
O7 Bi6 Bi1 . 4_556 39.3(5)
O12 Bi6 Bi1 . 4_556 118.1(9)
O17 Bi6 Bi1 4_546 4_556 99.5(9)
O18 Bi6 Bi1 4_556 4_556 70.2(11)
O13 Pb O16 1_565 4_656 91.4(16)
O13 Pb O13 1_565 3_655 170.0(4)
O16 Pb O13 4_656 3_655 95.5(15)
O13 Pb O16 1_565 2_564 92.7(15)
O16 Pb O16 4_656 2_564 172.0(4)
O13 Pb O16 3_655 2_564 79.6(14)
O102 Mo1 O102 . 4_656 94.(4)
O102 Mo1 O92 . 4_656 113.(2)
O102 Mo1 O92 4_656 4_656 112.(2)
O102 Mo1 O92 . . 112.(2)
O102 Mo1 O92 4_656 . 113.(2)
O92 Mo1 O92 4_656 . 111.(3)
O102 Mo1 O101 . . 35.(4)
O102 Mo1 O101 4_656 . 122.(5)
O92 Mo1 O101 4_656 . 82.(4)
O92 Mo1 O101 . . 112.(4)
O102 Mo1 O101 . 4_656 122.(5)
O102 Mo1 O101 4_656 4_656 35.(4)
O92 Mo1 O101 4_656 4_656 112.(4)
O92 Mo1 O101 . 4_656 82.(4)
O101 Mo1 O101 . 4_656 155.(8)
O102 Mo1 O91 . 4_656 135.(4)
O102 Mo1 O91 4_656 4_656 99.(4)
O92 Mo1 O91 4_656 4_656 23.(3)
O92 Mo1 O91 . 4_656 103.(3)
O101 Mo1 O91 . 4_656 105.(5)
O101 Mo1 O91 4_656 4_656 90.(5)
O102 Mo1 O91 . . 99.(4)
O102 Mo1 O91 4_656 . 135.(4)
O92 Mo1 O91 4_656 . 103.(3)
O92 Mo1 O91 . . 23.(3)
O101 Mo1 O91 . . 90.(5)
O101 Mo1 O91 4_656 . 105.(5)
O91 Mo1 O91 4_656 . 103.(6)
O15 Mo2 O18 . . 107.(2)
O15 Mo2 O17 . . 112.(2)
O18 Mo2 O17 . . 113.(2)
O15 Mo2 O16 . . 112.(2)
O18 Mo2 O16 . . 107.(2)
O17 Mo2 O16 . . 107.(2)
O12 Mo3 O14 . . 118.(2)
O12 Mo3 O11 . . 106.(2)
O14 Mo3 O11 . . 109.(3)
O12 Mo3 O13 . . 114.(2)
O14 Mo3 O13 . . 102.(2)
O11 Mo3 O13 . . 107.(2)
Bi1 O1 Bi1 . 4_556 123.5(15)
Bi1 O1 Bi2 . 4_556 108.7(3)
Bi1 O1 Bi2 4_556 4_556 110.8(3)
Bi1 O1 Bi2 . . 110.8(3)
Bi1 O1 Bi2 4_556 . 108.7(3)
Bi2 O1 Bi2 4_556 . 88.8(9)
Bi2 O2 Bi2 4_556 . 119.4(15)
Bi2 O2 Bi1 4_556 4_546 111.6(3)
Bi2 O2 Bi1 . 4_546 109.5(3)
Bi2 O2 Bi1 4_556 1_545 109.5(3)
Bi2 O2 Bi1 . 1_545 111.6(3)
Bi1 O2 Bi1 4_546 1_545 91.9(11)
Bi4 O3 Bi3 . . 127.0(11)
Bi4 O3 Bi1 . . 116.8(11)
Bi3 O3 Bi1 . . 102.7(9)
Bi3 O4 Bi4 1_565 . 131.1(10)
Bi3 O4 Bi2 1_565 1_565 113.4(9)
Bi4 O4 Bi2 . 1_565 104.6(9)
Bi4 O5 Bi5 . . 133.1(11)
Bi4 O5 Bi2 . 1_565 111.9(11)
Bi5 O5 Bi2 . 1_565 111.6(11)
Bi6 O6 Bi5 1_565 . 127.7(11)
Bi6 O6 Bi2 1_565 1_565 110.9(10)
Bi5 O6 Bi2 . 1_565 104.3(9)
Bi5 O7 Bi6 . . 123.9(11)
Bi5 O7 Bi1 . 4_556 114.0(10)
Bi6 O7 Bi1 . 4_556 104.7(8)
Bi6 O8 Bi3 4_556 . 129.1(11)
Bi6 O8 Bi1 4_556 . 109.5(9)
Bi3 O8 Bi1 . . 107.0(9)
O92 O91 Mo1 . . 72.(9)
O92 O91 Bi5 . . 127.(10)
Mo1 O91 Bi5 . . 159.(6)
O91 O92 Mo1 . . 85.(9)
O91 O92 Bi4 . . 122.(10)
Mo1 O92 Bi4 . . 125.(2)
O102 O101 Mo1 . . 72.(7)
O101 O102 Mo1 . . 73.(7)
O101 O102 Bi4 . 4_646 93.(7)
Mo1 O102 Bi4 . 4_646 125.(2)
Mo3 O12 Bi6 . . 148.(2)
Mo3 O13 Pb . 1_545 126.(3)
Mo3 O13 Pb . 3_655 116.(2)
Pb O13 Pb 1_545 3_655 10.0(4)
Mo3 O14 Bi4 . 4_656 157.(3)
Mo2 O15 Bi5 . 2_565 164.(2)
Mo2 O16 Pb . 4_656 132.(3)
Mo2 O16 Pb . 2_565 124.(2)
Pb O16 Pb 4_656 2_565 8.0(4)
Mo2 O17 Bi3 . 1_565 120.6(18)
Mo2 O17 Bi6 . 4_566 143.(2)
Bi3 O17 Bi6 1_565 4_566 93.6(15)
Mo2 O18 Bi6 . 4_556 153.(3)

loop_
_geom_bond_atom_site_label_1
_geom_bond_atom_site_label_2
_geom_bond_site_symmetry_2
_geom_bond_distance
_geom_bond_publ_flag
Bi1 O1 . 2.105(15) yes
Bi1 O8 . 2.28(2) yes
Bi1 O3 . 2.35(2) yes
Bi1 O7 4_556 2.36(2) yes
Bi1 O2 1_565 2.58(2) yes
Bi1 Bi3 . 3.553(2) ?
Bi1 Bi6 4_556 3.599(2) ?
Bi2 O2 . 2.17(2) yes
Bi2 O5 1_545 2.22(2) yes
Bi2 O4 1_545 2.38(2) yes
Bi2 O6 1_545 2.43(2) yes
Bi2 O1 . 2.68(2) yes
Bi2 Bi4 1_545 3.608(2) ?
Bi2 Bi5 1_545 3.626(2) ?
Bi3 O4 1_545 2.12(2) yes
Bi3 O8 . 2.14(2) yes
Bi3 O3 . 2.19(3) yes
Bi3 O17 1_545 2.62(4) yes
Bi4 O3 . 2.11(2) yes
Bi4 O5 . 2.13(3) yes
Bi4 O4 . 2.17(2) yes
Bi4 O92 . 2.65(5) yes
Bi4 O14 4_656 2.71(6) yes
Bi4 O102 4_666 2.72(5) yes
Bi4 Bi2 1_565 3.608(2) ?
Bi5 O7 . 2.11(2) yes
Bi5 O6 . 2.15(2) yes
Bi5 O5 . 2.16(3) yes
Bi5 O15 2_564 2.49(5) yes
Bi5 O91 . 2.50(11) yes
Bi5 Bi2 1_565 3.626(2) ?
Bi6 O6 1_545 2.11(2) yes
Bi6 O8 4_556 2.13(2) yes
Bi6 O7 . 2.18(2) yes
Bi6 O12 . 2.57(4) yes
Bi6 O17 4_546 2.66(4) yes
Bi6 O18 4_556 2.68(5) yes
Bi6 Bi1 4_556 3.599(2) ?
Pb O13 1_565 2.31(5) yes
Pb O16 4_656 2.36(4) yes
Pb O13 3_655 2.54(5) yes
Pb O16 2_564 2.68(4) yes
Mo1 O102 . 1.72(6) yes
Mo1 O102 4_656 1.72(6) yes
Mo1 O92 4_656 1.74(4) yes
Mo1 O92 . 1.74(4) yes
Mo1 O101 . 1.74(12) yes
Mo1 O101 4_656 1.74(12) yes
Mo1 O91 4_656 1.82(10) yes
Mo1 O91 . 1.82(10) yes
Mo2 O15 . 1.70(4) yes
Mo2 O18 . 1.71(5) yes
Mo2 O17 . 1.79(5) yes
Mo2 O16 . 1.79(4) yes
Mo3 O12 . 1.68(4) yes
Mo3 O14 . 1.69(5) yes
Mo3 O11 . 1.73(5) yes
Mo3 O13 . 1.81(5) yes
O1 Bi1 4_556 2.105(14) ?
O1 Bi2 4_556 2.68(2) ?
O2 Bi2 4_556 2.17(2) ?
O2 Bi1 4_546 2.58(2) ?
O2 Bi1 1_545 2.58(2) ?
O4 Bi3 1_565 2.12(2) ?
O4 Bi2 1_565 2.38(2) ?
O5 Bi2 1_565 2.22(2) ?
O6 Bi6 1_565 2.11(2) ?
O6 Bi2 1_565 2.43(2) ?
O7 Bi1 4_556 2.36(2) ?
O8 Bi6 4_556 2.13(2) ?
O91 O92 . 0.70(11) ?
O101 O102 . 1.04(11) ?
O102 Bi4 4_646 2.72(5) ?
O13 Pb 1_545 2.31(5) ?
O13 Pb 3_655 2.54(5) ?
O14 Bi4 4_656 2.71(6) ?
O15 Bi5 2_565 2.49(4) ?
O16 Pb 4_656 2.36(4) ?
O16 Pb 2_565 2.68(4) ?
O17 Bi3 1_565 2.62(4) ?
O17 Bi6 4_566 2.66(4) ?
O18 Bi6 4_556 2.68(5) ?
